data_7126665
loop_
_publ_author_name
'Tang, Bu-Zheng'
'Hao, Wen-Juan'
'Li, Jia-Zhuo'
'Zhu, Shan-Shan'
'Tu, Shu-Jiang'
'Jiang, Bo'

_publ_section_title
;
 Stereoselective synthesis of fully substituted ethylenes via an
 Ag-catalyzed 1,6-nucleophilic addition/annulation cascade.
;
_journal_issue 56
_journal_name_full 'Chemical communications (Cambridge, England)'
_journal_page_first 7749
_journal_page_last 7752
_journal_paper_doi 10.1039/c9cc10022a
_journal_volume 56
_journal_year 2020
_chemical_formula_sum 'C39 H34 N2 O8 S2'
_chemical_formula_weight 722.80
_space_group_IT_number 2
_space_group_name_Hall '-P 1'
_space_group_name_H-M_alt 'P -1'
_symmetry_cell_setting triclinic
_symmetry_space_group_name_H-M 'P -1'
_atom_sites_solution_hydrogens geom
_atom_sites_solution_primary direct
_atom_sites_solution_secondary difmap
_audit_creation_method SHELXL-97
_audit_update_record
;
2019-12-24 deposited with the CCDC.	2020-06-09 downloaded from the CCDC.
;
_cell_angle_alpha 115.493(11)
_cell_angle_beta 98.531(12)
_cell_angle_gamma 104.790(13)
_cell_formula_units_Z 2
_cell_length_a 12.537(12)
_cell_length_b 13.807(13)
_cell_length_c 13.921(14)
_cell_measurement_reflns_used 1365
_cell_measurement_temperature 298(2)
_cell_measurement_theta_max 19.231
_cell_measurement_theta_min 2.842
_cell_volume 2009(3)
_computing_cell_refinement 'Bruker SMART'
_computing_data_collection 'Bruker SMART'
_computing_data_reduction 'Bruker SAINT'
_computing_molecular_graphics 'Bruker SHELXTL'
_computing_publication_material 'Bruker SHELXTL'
_computing_structure_refinement 'SHELXL-97 (Sheldrick, 1997)'
_computing_structure_solution 'SHELXS-97 (Sheldrick, 1990)'
_diffrn_ambient_temperature 298(2)
_diffrn_measured_fraction_theta_full 0.970
_diffrn_measured_fraction_theta_max 0.970
_diffrn_measurement_device_type 'CCD area detector'
_diffrn_measurement_method 'phi and omega scans'
_diffrn_radiation_monochromator graphite
_diffrn_radiation_source 'fine-focus sealed tube'
_diffrn_radiation_type MoK\a
_diffrn_radiation_wavelength 0.71073
_diffrn_reflns_av_R_equivalents 0.1320
_diffrn_reflns_av_sigmaI/netI 0.1872
_diffrn_reflns_limit_h_max 14
_diffrn_reflns_limit_h_min -14
_diffrn_reflns_limit_k_max 12
_diffrn_reflns_limit_k_min -16
_diffrn_reflns_limit_l_max 16
_diffrn_reflns_limit_l_min -16
_diffrn_reflns_number 10088
_diffrn_reflns_theta_full 25.02
_diffrn_reflns_theta_max 25.02
_diffrn_reflns_theta_min 2.39
_exptl_absorpt_coefficient_mu 0.182
_exptl_absorpt_correction_T_max 0.9627
_exptl_absorpt_correction_T_min 0.9306
_exptl_absorpt_correction_type multi-scan
_exptl_absorpt_process_details sadabs
_exptl_crystal_colour yellow
_exptl_crystal_density_diffrn 1.195
_exptl_crystal_density_method 'not measured'
_exptl_crystal_description block
_exptl_crystal_F_000 756
_exptl_crystal_size_max 0.40
_exptl_crystal_size_mid 0.30
_exptl_crystal_size_min 0.21
_refine_diff_density_max 0.791
_refine_diff_density_min -0.422
_refine_diff_density_rms 0.120
_refine_ls_extinction_method none
_refine_ls_goodness_of_fit_ref 0.900
_refine_ls_hydrogen_treatment mixed
_refine_ls_matrix_type full
_refine_ls_number_parameters 537
_refine_ls_number_reflns 6889
_refine_ls_number_restraints 0
_refine_ls_restrained_S_all 0.900
_refine_ls_R_factor_all 0.2756
_refine_ls_R_factor_gt 0.1441
_refine_ls_shift/su_max 0.001
_refine_ls_shift/su_mean 0.000
_refine_ls_structure_factor_coef Fsqd
_refine_ls_weighting_details 'calc w=1/[\s^2^(Fo^2^)+(0.2000P)^2^+0.0000P] where P=(Fo^2^+2Fc^2^)/3'
_refine_ls_weighting_scheme calc
_refine_ls_wR_factor_gt 0.3298
_refine_ls_wR_factor_ref 0.3943
_reflns_number_gt 2078
_reflns_number_total 6889
_reflns_threshold_expression >2sigma(I)
_cod_data_source_file c9cc10022a2.cif
_cod_data_source_block 180517d
_cod_depositor_comments
;
The following automatic conversions were performed:

data item '_symmetry_cell_setting' value 'Triclinic' was changed to
'triclinic' in accordance with the
/home/data/users/saulius/crontab/automatic-downloads/rss-feeds/RSC/lib/dictionaries/cif_core.dic
dictionary named 'cif_core.dic' version 2.4.2 last updated on
2011-04-26.

Automatic conversion script
Id: cif_fix_values 7556 2019-12-06 15:28:31Z antanas 

 Adding full bibliography for 7126665.cif.
;
_cod_original_sg_symbol_H-M P-1
_cod_database_code 7126665

loop_
_symmetry_equiv_pos_as_xyz
'x, y, z'
'-x, -y, -z'

loop_
_atom_site_label
_atom_site_type_symbol
_atom_site_fract_x
_atom_site_fract_y
_atom_site_fract_z
_atom_site_U_iso_or_equiv
_atom_site_adp_type
_atom_site_occupancy
_atom_site_symmetry_multiplicity
_atom_site_calc_flag
_atom_site_refinement_flags
_atom_site_disorder_assembly
_atom_site_disorder_group
N1 N 0.5985(8) 0.3744(9) 0.7253(8) 0.112(3) Uani 1 1 d . . .
O1 O 0.2400(8) -0.1422(8) 0.3911(7) 0.131(3) Uani 1 1 d . . .
O2 O 0.3754(8) 0.0269(8) 0.4618(6) 0.134(3) Uani 1 1 d . . .
O3 O 0.0673(5) -0.3291(6) 0.6210(6) 0.108(2) Uani 1 1 d . . .
H3 H 0.0894 -0.3769 0.5780 0.162 Uiso 1 1 calc R . .
O4 O 0.5759(5) 0.2399(6) 0.9586(6) 0.101(2) Uani 1 1 d . . .
O5 O 0.5614(5) 0.0676(6) 0.7939(5) 0.0926(19) Uani 1 1 d . . .
O6 O 0.8445(8) 0.4808(7) 0.4927(10) 0.184(4) Uani 1 1 d . . .
H6C H 0.8929 0.5042 0.5547 0.220 Uiso 1 1 d R . .
H6D H 0.8848 0.5328 0.4818 0.220 Uiso 1 1 d R . .
O7 O 0.6547(6) 0.6336(6) 0.9972(6) 0.107(2) Uani 1 1 d . A .
O8 O 0.666(6) 0.640(8) 0.827(8) 0.090(14) Uani 0.497(9) 1 d P A 1
O8' O 0.805(4) 0.612(4) 0.919(4) 0.089(9) Uani 0.503(9) 1 d P A 2
S1 S 0.5052(2) 0.1337(2) 0.8628(2) 0.0792(8) Uani 1 1 d . . .
S2 S 0.6850(3) 0.5882(2) 0.8986(2) 0.0854(8) Uani 1 1 d . . .
C1 C 0.3307(11) -0.0547(13) 0.4672(10) 0.107(3) Uani 1 1 d . . .
C2 C 0.3658(8) -0.0727(9) 0.5659(7) 0.089(3) Uani 1 1 d . . .
H2A H 0.3884 -0.1396 0.5408 0.106 Uiso 1 1 calc R . .
H2B H 0.4329 -0.0068 0.6210 0.106 Uiso 1 1 calc R . .
C3 C 0.2486(7) 0.0047(9) 0.6952(7) 0.073(2) Uani 1 1 d . . .
C4 C 0.2739(7) -0.0890(9) 0.6206(7) 0.078(2) Uani 1 1 d . . .
C5 C 0.2086(8) -0.2019(9) 0.5952(8) 0.083(3) Uani 1 1 d . . .
H5 H 0.2237 -0.2633 0.5440 0.099 Uiso 1 1 calc R . .
C6 C 0.1293(8) -0.2228(10) 0.6400(8) 0.083(3) Uani 1 1 d . . .
C7 C 0.0978(7) -0.1320(9) 0.7153(7) 0.073(2) Uani 1 1 d . . .
C8 C 0.1572(7) -0.0214(9) 0.7397(7) 0.075(2) Uani 1 1 d . . .
C9 C 0.1293(7) 0.0687(9) 0.8166(8) 0.080(3) Uani 1 1 d . . .
H9 H 0.1694 0.1438 0.8345 0.096 Uiso 1 1 calc R . .
C10 C 0.0493(9) 0.0502(11) 0.8634(8) 0.091(3) Uani 1 1 d . . .
H10 H 0.0330 0.1116 0.9130 0.109 Uiso 1 1 calc R . .
C11 C -0.0108(9) -0.0596(13) 0.8395(9) 0.101(3) Uani 1 1 d . . .
H11 H -0.0673 -0.0725 0.8735 0.121 Uiso 1 1 calc R . .
C12 C 0.0130(8) -0.1516(10) 0.7640(9) 0.097(3) Uani 1 1 d . . .
H12 H -0.0285 -0.2262 0.7466 0.117 Uiso 1 1 calc R . .
C13 C 0.3111(7) 0.1201(8) 0.7182(7) 0.070(2) Uani 1 1 d . . .
C14 C 0.2491(8) 0.1679(9) 0.6660(8) 0.082(3) Uani 1 1 d . . .
C15 C 0.2685(8) 0.2873(9) 0.7182(8) 0.102(3) Uani 1 1 d . . .
H15 H 0.3234 0.3380 0.7871 0.122 Uiso 1 1 calc R . .
C16 C 0.2037(10) 0.3264(10) 0.6641(10) 0.128(4) Uani 1 1 d . . .
H16 H 0.2111 0.4033 0.6999 0.154 Uiso 1 1 calc R . .
C17 C 0.1296(11) 0.2549(12) 0.5600(11) 0.122(4) Uani 1 1 d . . .
H17 H 0.0955 0.2851 0.5212 0.147 Uiso 1 1 calc R . .
C18 C 0.1049(10) 0.1419(11) 0.5129(9) 0.117(4) Uani 1 1 d . . .
H18 H 0.0462 0.0927 0.4462 0.141 Uiso 1 1 calc R . .
C19 C 0.1670(8) 0.0978(9) 0.5634(8) 0.088(3) Uani 1 1 d . . .
H19 H 0.1531 0.0193 0.5274 0.106 Uiso 1 1 calc R . .
C20 C 0.4216(8) 0.1784(9) 0.7823(7) 0.079(2) Uani 1 1 d . . .
C21 C 0.5286(10) 0.2726(10) 0.6985(9) 0.102(3) Uani 1 1 d . . .
H21 H 0.5056 0.2076 0.6288 0.122 Uiso 1 1 calc R . .
N2 N 0.4953(5) 0.2761(6) 0.7863(6) 0.0586(16) Uani 1 1 d . A .
C22 C 0.5428(8) 0.3844(9) 0.8697(8) 0.076(2) Uani 1 1 d . . .
H22 H 0.5358 0.4129 0.9414 0.091 Uiso 1 1 calc R A .
C24 C 0.6020(8) 0.4423(8) 0.8280(9) 0.087(3) Uani 1 1 d . A .
C25 C 0.4158(7) 0.0550(9) 0.9044(7) 0.073(2) Uani 1 1 d . . .
C26 C 0.3952(7) -0.0608(9) 0.8621(7) 0.074(2) Uani 1 1 d . . .
H26 H 0.4287 -0.0972 0.8084 0.089 Uiso 1 1 calc R . .
C27 C 0.3272(8) -0.1206(8) 0.8982(8) 0.082(3) Uani 1 1 d . . .
H27 H 0.3138 -0.1988 0.8681 0.098 Uiso 1 1 calc R . .
C28 C 0.2750(7) -0.0699(10) 0.9799(8) 0.082(3) Uani 1 1 d . . .
C29 C 0.2993(8) 0.0436(11) 1.0209(8) 0.091(3) Uani 1 1 d . . .
H29 H 0.2679 0.0812 1.0761 0.109 Uiso 1 1 calc R . .
C30 C 0.3683(7) 0.1058(8) 0.9845(7) 0.081(3) Uani 1 1 d . . .
H30 H 0.3828 0.1842 1.0153 0.097 Uiso 1 1 calc R . .
C31 C 0.1970(9) -0.1367(10) 1.0148(9) 0.114(4) Uani 1 1 d . . .
H31A H 0.2007 -0.0888 1.0906 0.171 Uiso 1 1 calc R . .
H31B H 0.2191 -0.2001 1.0092 0.171 Uiso 1 1 calc R . .
H31C H 0.1195 -0.1652 0.9677 0.171 Uiso 1 1 calc R . .
C32 C 0.2023(14) -0.1328(14) 0.3004(12) 0.164(6) Uani 1 1 d . . .
H32A H 0.2546 -0.1449 0.2553 0.197 Uiso 1 1 calc R . .
H32B H 0.2007 -0.0563 0.3235 0.197 Uiso 1 1 calc R . .
C33 C 0.0838(17) -0.2201(18) 0.2335(15) 0.221(8) Uani 1 1 d . . .
H33A H 0.0882 -0.2953 0.1979 0.332 Uiso 1 1 calc R . .
H33B H 0.0512 -0.2037 0.1778 0.332 Uiso 1 1 calc R . .
H33C H 0.0359 -0.2172 0.2817 0.332 Uiso 1 1 calc R . .
C34 C 0.824(8) 0.576(6) 0.900(8) 0.100(15) Uani 0.497(9) 1 d P A 1
C35 C 0.866(2) 0.5563(19) 0.984(2) 0.110(7) Uani 0.497(9) 1 d P A 1
H35 H 0.8242 0.5451 1.0309 0.132 Uiso 0.497(9) 1 calc PR A 1
C36 C 0.979(2) 0.555(2) 0.992(2) 0.125(8) Uani 0.497(9) 1 d P . 1
H36 H 1.0168 0.5482 1.0503 0.150 Uiso 0.497(9) 1 calc PR A 1
C37 C 1.035(2) 0.562(2) 0.917(2) 0.119(8) Uani 0.497(9) 1 d P A 1
C38 C 0.9808(19) 0.5677(18) 0.824(2) 0.106(7) Uani 0.497(9) 1 d P A 1
H38 H 1.0096 0.5559 0.7635 0.127 Uiso 0.497(9) 1 calc PR A 1
C39 C 0.876(2) 0.5936(19) 0.832(2) 0.106(7) Uani 0.497(9) 1 d P A 1
H39 H 0.8461 0.6220 0.7884 0.127 Uiso 0.497(9) 1 calc PR A 1
C40 C 1.154(2) 0.545(3) 0.915(3) 0.189(14) Uani 0.497(9) 1 d P A 1
H40A H 1.2155 0.6153 0.9685 0.284 Uiso 0.497(9) 1 calc PR A 1
H40B H 1.1622 0.5231 0.8419 0.284 Uiso 0.497(9) 1 calc PR A 1
H40C H 1.1558 0.4855 0.9329 0.284 Uiso 0.497(9) 1 calc PR A 1
C34' C 0.630(10) 0.619(13) 0.804(13) 0.09(2) Uani 0.503(9) 1 d P A 2
C35' C 0.7041(18) 0.6505(17) 0.7495(18) 0.097(6) Uani 0.503(9) 1 d P A 2
H35' H 0.7805 0.6562 0.7700 0.116 Uiso 0.503(9) 1 calc PR A 2
C36' C 0.666(2) 0.6752(17) 0.6600(18) 0.105(7) Uani 0.503(9) 1 d P A 2
H36' H 0.7167 0.6982 0.6253 0.125 Uiso 0.503(9) 1 calc PR A 2
C37' C 0.560(2) 0.6638(18) 0.6317(17) 0.095(6) Uani 0.503(9) 1 d P A 2
H37' H 0.5344 0.5825 0.5757 0.114 Uiso 0.503(9) 1 calc PR A 2
C38' C 0.4822(19) 0.6441(18) 0.6957(17) 0.105(7) Uani 0.503(9) 1 d P A 2
H38' H 0.4090 0.6482 0.6824 0.127 Uiso 0.503(9) 1 calc PR A 2
C39' C 0.5227(19) 0.6190(16) 0.7768(16) 0.092(6) Uani 0.503(9) 1 d P A 2
H39' H 0.4727 0.6011 0.8147 0.110 Uiso 0.503(9) 1 calc PR A 2
C40' C 0.505(2) 0.699(2) 0.551(2) 0.140(9) Uani 0.503(9) 1 d P A 2
H40D H 0.5498 0.6991 0.5009 0.209 Uiso 0.503(9) 1 calc PR A 2
H40E H 0.5022 0.7740 0.5924 0.209 Uiso 0.503(9) 1 calc PR A 2
H40F H 0.4275 0.6446 0.5086 0.209 Uiso 0.503(9) 1 calc PR A 2

loop_
_atom_site_aniso_label
_atom_site_aniso_U_11
_atom_site_aniso_U_22
_atom_site_aniso_U_33
_atom_site_aniso_U_23
_atom_site_aniso_U_13
_atom_site_aniso_U_12
N1 0.118(7) 0.097(7) 0.097(7) 0.036(6) 0.056(6) 0.006(6)
O1 0.120(6) 0.153(8) 0.085(5) 0.054(6) 0.008(5) 0.015(6)
O2 0.159(8) 0.127(7) 0.122(6) 0.076(6) 0.041(5) 0.029(6)
O3 0.099(5) 0.095(5) 0.145(6) 0.078(5) 0.037(4) 0.022(4)
O4 0.087(4) 0.106(5) 0.105(5) 0.059(5) -0.002(4) 0.035(4)
O5 0.091(4) 0.120(5) 0.097(5) 0.064(4) 0.036(4) 0.059(4)
O6 0.167(8) 0.115(7) 0.267(13) 0.082(8) 0.082(8) 0.058(6)
O7 0.130(6) 0.089(5) 0.086(5) 0.029(4) 0.039(4) 0.036(4)
O8 0.09(4) 0.08(3) 0.11(4) 0.05(3) 0.04(3) 0.04(3)
O8' 0.088(19) 0.09(3) 0.088(19) 0.05(2) 0.024(12) 0.029(14)
S1 0.0681(15) 0.094(2) 0.0866(18) 0.0526(16) 0.0137(13) 0.0370(15)
S2 0.092(2) 0.0749(18) 0.093(2) 0.0440(16) 0.0248(15) 0.0320(15)
C1 0.092(9) 0.115(11) 0.103(9) 0.049(9) 0.040(7) 0.024(8)
C2 0.088(6) 0.107(8) 0.085(7) 0.055(6) 0.026(5) 0.042(6)
C3 0.064(5) 0.101(8) 0.077(6) 0.057(6) 0.022(5) 0.042(6)
C4 0.073(6) 0.101(8) 0.082(6) 0.061(6) 0.023(5) 0.034(6)
C5 0.081(6) 0.096(8) 0.092(7) 0.060(6) 0.027(5) 0.039(6)
C6 0.068(6) 0.103(8) 0.098(7) 0.066(7) 0.017(5) 0.035(6)
C7 0.066(5) 0.105(8) 0.082(6) 0.069(6) 0.027(5) 0.037(6)
C8 0.070(6) 0.106(8) 0.080(6) 0.067(6) 0.019(5) 0.045(6)
C9 0.067(6) 0.106(8) 0.086(6) 0.055(6) 0.021(5) 0.046(6)
C10 0.076(6) 0.120(10) 0.100(7) 0.061(7) 0.038(6) 0.051(7)
C11 0.067(6) 0.134(11) 0.104(8) 0.057(8) 0.026(6) 0.039(7)
C12 0.080(7) 0.119(9) 0.106(8) 0.065(8) 0.019(6) 0.042(7)
C13 0.072(6) 0.089(7) 0.076(6) 0.056(5) 0.024(5) 0.041(5)
C14 0.085(6) 0.098(8) 0.081(7) 0.055(6) 0.022(5) 0.042(6)
C15 0.102(7) 0.102(9) 0.097(8) 0.051(7) 0.000(6) 0.044(6)
C16 0.136(9) 0.099(9) 0.130(10) 0.054(8) -0.020(8) 0.049(8)
C17 0.140(10) 0.105(10) 0.117(10) 0.061(8) -0.012(8) 0.054(8)
C18 0.121(8) 0.112(10) 0.106(8) 0.061(8) -0.014(6) 0.037(8)
C19 0.087(6) 0.100(7) 0.087(7) 0.059(6) 0.014(5) 0.031(6)
C20 0.079(6) 0.094(7) 0.078(6) 0.049(6) 0.018(5) 0.044(6)
C21 0.106(8) 0.078(8) 0.099(8) 0.034(6) 0.035(7) 0.013(7)
N2 0.058(4) 0.062(5) 0.072(5) 0.043(4) 0.027(4) 0.024(4)
C22 0.079(6) 0.080(8) 0.081(7) 0.043(7) 0.028(5) 0.038(6)
C24 0.086(7) 0.083(8) 0.085(7) 0.034(6) 0.028(6) 0.028(6)
C25 0.065(5) 0.098(8) 0.068(6) 0.043(5) 0.017(4) 0.047(5)
C26 0.072(6) 0.095(8) 0.085(6) 0.059(6) 0.028(5) 0.046(5)
C27 0.079(6) 0.098(7) 0.086(7) 0.058(6) 0.011(5) 0.045(6)
C28 0.069(6) 0.112(9) 0.084(7) 0.064(7) 0.015(5) 0.036(6)
C29 0.082(7) 0.115(9) 0.092(7) 0.055(7) 0.031(6) 0.049(7)
C30 0.081(6) 0.097(7) 0.083(6) 0.052(6) 0.023(5) 0.049(6)
C31 0.093(7) 0.171(11) 0.117(9) 0.095(9) 0.025(6) 0.064(7)
C32 0.171(14) 0.175(14) 0.104(10) 0.068(11) 0.016(10) 0.013(11)
C33 0.194(17) 0.23(2) 0.162(15) 0.072(15) -0.031(13) 0.042(15)
C34 0.10(3) 0.09(4) 0.10(3) 0.04(3) 0.03(2) 0.03(2)
C35 0.097(18) 0.100(18) 0.105(18) 0.035(15) 0.012(13) 0.029(13)
C36 0.10(2) 0.12(2) 0.12(2) 0.040(17) 0.016(16) 0.025(15)
C37 0.088(17) 0.102(18) 0.12(2) 0.027(16) 0.026(16) 0.020(13)
C38 0.085(15) 0.104(17) 0.111(18) 0.053(15) 0.019(13) 0.013(13)
C39 0.099(17) 0.098(17) 0.106(17) 0.043(14) 0.029(14) 0.023(14)
C40 0.12(2) 0.15(3) 0.20(3) 0.02(2) 0.00(2) 0.03(2)
C34' 0.10(7) 0.08(5) 0.09(4) 0.05(4) 0.02(4) 0.04(4)
C35' 0.095(15) 0.091(16) 0.101(16) 0.044(14) 0.024(13) 0.037(12)
C36' 0.112(18) 0.089(16) 0.108(17) 0.055(14) 0.018(14) 0.027(14)
C37' 0.108(17) 0.092(15) 0.099(15) 0.064(13) 0.011(13) 0.036(13)
C38' 0.109(16) 0.097(16) 0.106(16) 0.049(14) 0.005(13) 0.044(13)
C39' 0.096(16) 0.087(15) 0.099(15) 0.047(13) 0.030(12) 0.038(12)
C40' 0.14(2) 0.15(2) 0.13(2) 0.072(19) 0.024(16) 0.063(18)

loop_
_atom_type_symbol
_atom_type_description
_atom_type_scat_dispersion_real
_atom_type_scat_dispersion_imag
_atom_type_scat_source
C C 0.0033 0.0016 'International Tables Vol C Tables 4.2.6.8 and 6.1.1.4'
H H 0.0000 0.0000 'International Tables Vol C Tables 4.2.6.8 and 6.1.1.4'
N N 0.0061 0.0033 'International Tables Vol C Tables 4.2.6.8 and 6.1.1.4'
O O 0.0106 0.0060 'International Tables Vol C Tables 4.2.6.8 and 6.1.1.4'
S S 0.1246 0.1234 'International Tables Vol C Tables 4.2.6.8 and 6.1.1.4'

loop_
_geom_angle_atom_site_label_1
_geom_angle_atom_site_label_2
_geom_angle_atom_site_label_3
_geom_angle
_geom_angle_site_symmetry_1
_geom_angle_site_symmetry_3
_geom_angle_publ_flag
C21 N1 C24 105.6(8) . . ?
C1 O1 C32 114.1(11) . . ?
C6 O3 H3 109.5 . . ?
H6C O6 H6D 93.3 . . ?
O4 S1 O5 117.5(4) . . ?
O4 S1 C25 108.0(4) . . ?
O5 S1 C25 110.9(4) . . ?
O4 S1 C20 102.5(4) . . ?
O5 S1 C20 107.9(4) . . ?
C25 S1 C20 109.5(4) . . ?
O7 S2 O8' 112.2(19) . . ?
O7 S2 O8 115(5) . . ?
O8' S2 O8 100(4) . . ?
O7 S2 C34' 114(7) . . ?
O8' S2 C34' 113(6) . . ?
O8 S2 C34' 15(7) . . ?
O7 S2 C24 105.1(5) . . ?
O8' S2 C24 114.0(16) . . ?
O8 S2 C24 110(3) . . ?
C34' S2 C24 97(5) . . ?
O7 S2 C34 121(3) . . ?
O8' S2 C34 16(4) . . ?
O8 S2 C34 105(5) . . ?
C34' S2 C34 115(7) . . ?
C24 S2 C34 98(3) . . ?
O2 C1 O1 124.9(12) . . ?
O2 C1 C2 124.9(12) . . ?
O1 C1 C2 110.2(11) . . ?
C4 C2 C1 114.6(7) . . ?
C4 C2 H2A 108.6 . . ?
C1 C2 H2A 108.6 . . ?
C4 C2 H2B 108.6 . . ?
C1 C2 H2B 108.6 . . ?
H2A C2 H2B 107.6 . . ?
C4 C3 C8 117.0(9) . . ?
C4 C3 C13 119.7(8) . . ?
C8 C3 C13 123.2(9) . . ?
C3 C4 C5 119.1(8) . . ?
C3 C4 C2 121.9(9) . . ?
C5 C4 C2 119.0(9) . . ?
C6 C5 C4 122.7(10) . . ?
C6 C5 H5 118.7 . . ?
C4 C5 H5 118.7 . . ?
C5 C6 O3 124.7(10) . . ?
C5 C6 C7 121.2(10) . . ?
O3 C6 C7 114.1(9) . . ?
C12 C7 C8 119.6(10) . . ?
C12 C7 C6 122.6(10) . . ?
C8 C7 C6 117.7(8) . . ?
C7 C8 C9 117.9(8) . . ?
C7 C8 C3 122.2(9) . . ?
C9 C8 C3 119.7(9) . . ?
C10 C9 C8 122.4(10) . . ?
C10 C9 H9 118.8 . . ?
C8 C9 H9 118.8 . . ?
C9 C10 C11 120.2(10) . . ?
C9 C10 H10 119.9 . . ?
C11 C10 H10 119.9 . . ?
C10 C11 C12 119.8(10) . . ?
C10 C11 H11 120.1 . . ?
C12 C11 H11 120.1 . . ?
C7 C12 C11 120.0(10) . . ?
C7 C12 H12 120.0 . . ?
C11 C12 H12 120.0 . . ?
C20 C13 C14 121.7(9) . . ?
C20 C13 C3 122.0(7) . . ?
C14 C13 C3 116.2(8) . . ?
C19 C14 C15 117.8(8) . . ?
C19 C14 C13 120.5(9) . . ?
C15 C14 C13 121.7(9) . . ?
C16 C15 C14 118.4(9) . . ?
C16 C15 H15 120.8 . . ?
C14 C15 H15 120.8 . . ?
C17 C16 C15 121.3(11) . . ?
C17 C16 H16 119.3 . . ?
C15 C16 H16 119.3 . . ?
C18 C17 C16 120.7(9) . . ?
C18 C17 H17 119.7 . . ?
C16 C17 H17 119.7 . . ?
C17 C18 C19 119.9(10) . . ?
C17 C18 H18 120.1 . . ?
C19 C18 H18 120.1 . . ?
C14 C19 C18 121.3(10) . . ?
C14 C19 H19 119.4 . . ?
C18 C19 H19 119.4 . . ?
C13 C20 N2 124.8(7) . . ?
C13 C20 S1 126.0(7) . . ?
N2 C20 S1 108.7(6) . . ?
N1 C21 N2 109.6(9) . . ?
N1 C21 H21 125.2 . . ?
N2 C21 H21 125.2 . . ?
C21 N2 C22 107.8(8) . . ?
C21 N2 C20 122.2(9) . . ?
C22 N2 C20 130.0(7) . . ?
C24 C22 N2 105.0(8) . . ?
C24 C22 H22 127.5 . . ?
N2 C22 H22 127.5 . . ?
N1 C24 C22 111.8(9) . . ?
N1 C24 S2 121.7(8) . . ?
C22 C24 S2 126.4(9) . . ?
C30 C25 C26 118.4(8) . . ?
C30 C25 S1 120.6(8) . . ?
C26 C25 S1 120.9(7) . . ?
C27 C26 C25 120.1(8) . . ?
C27 C26 H26 120.0 . . ?
C25 C26 H26 120.0 . . ?
C26 C27 C28 122.5(9) . . ?
C26 C27 H27 118.8 . . ?
C28 C27 H27 118.8 . . ?
C29 C28 C27 115.7(8) . . ?
C29 C28 C31 122.2(10) . . ?
C27 C28 C31 122.1(11) . . ?
C28 C29 C30 122.5(9) . . ?
C28 C29 H29 118.8 . . ?
C30 C29 H29 118.7 . . ?
C25 C30 C29 120.9(9) . . ?
C25 C30 H30 119.6 . . ?
C29 C30 H30 119.6 . . ?
C28 C31 H31A 109.5 . . ?
C28 C31 H31B 109.5 . . ?
H31A C31 H31B 109.5 . . ?
C28 C31 H31C 109.5 . . ?
H31A C31 H31C 109.5 . . ?
H31B C31 H31C 109.5 . . ?
O1 C32 C33 109.6(12) . . ?
O1 C32 H32A 109.7 . . ?
C33 C32 H32A 109.7 . . ?
O1 C32 H32B 109.7 . . ?
C33 C32 H32B 109.7 . . ?
H32A C32 H32B 108.2 . . ?
C32 C33 H33A 109.5 . . ?
C32 C33 H33B 109.5 . . ?
H33A C33 H33B 109.5 . . ?
C32 C33 H33C 109.5 . . ?
H33A C33 H33C 109.5 . . ?
H33B C33 H33C 109.5 . . ?
C39 C34 C35 128(6) . . ?
C39 C34 S2 120(6) . . ?
C35 C34 S2 111(6) . . ?
C34 C35 C36 112(4) . . ?
C34 C35 H35 123.9 . . ?
C36 C35 H35 123.9 . . ?
C37 C36 C35 123(3) . . ?
C37 C36 C36 99(3) . 2_767 ?
C35 C36 C36 122(3) . 2_767 ?
C37 C36 H36 118.7 . . ?
C35 C36 H36 118.7 . . ?
C36 C36 H36 43.4 2_767 . ?
C36 C37 C38 122(2) . . ?
C36 C37 C40 124(3) . . ?
C38 C37 C40 114(3) . . ?
C37 C38 C39 113(2) . . ?
C37 C38 H38 123.3 . . ?
C39 C38 H38 123.3 . . ?
C34 C39 C38 119(4) . . ?
C34 C39 H39 120.7 . . ?
C38 C39 H39 120.7 . . ?
C39' C34' C35' 117(10) . . ?
C39' C34' S2 127(10) . . ?
C35' C34' S2 116(8) . . ?
C34' C35' C36' 122(5) . . ?
C34' C35' H35' 119.1 . . ?
C36' C35' H35' 119.1 . . ?
C37' C36' C35' 118(2) . . ?
C37' C36' H36' 121.1 . . ?
C35' C36' H36' 121.1 . . ?
C36' C37' C38' 121.8(17) . . ?
C36' C37' C40' 126(2) . . ?
C38' C37' C40' 110.2(19) . . ?
C36' C37' H37' 94.5 . . ?
C38' C37' H37' 94.5 . . ?
C40' C37' H37' 94.5 . . ?
C39' C38' C37' 116.9(18) . . ?
C39' C38' H38' 121.5 . . ?
C37' C38' H38' 121.5 . . ?
C34' C39' C38' 124(7) . . ?
C34' C39' H39' 118.1 . . ?
C38' C39' H39' 118.0 . . ?
C37' C40' H40D 109.5 . . ?
C37' C40' H40E 109.5 . . ?
H40D C40' H40E 109.5 . . ?
C37' C40' H40F 109.5 . . ?
H40D C40' H40F 109.5 . . ?
H40E C40' H40F 109.5 . . ?

loop_
_geom_bond_atom_site_label_1
_geom_bond_atom_site_label_2
_geom_bond_distance
_geom_bond_site_symmetry_2
_geom_bond_publ_flag
N1 C21 1.305(11) . ?
N1 C24 1.316(11) . ?
O1 C1 1.310(13) . ?
O1 C32 1.352(14) . ?
O2 C1 1.163(12) . ?
O3 C6 1.360(11) . ?
O3 H3 0.8200 . ?
O4 S1 1.420(7) . ?
O5 S1 1.423(6) . ?
O6 H6C 0.8504 . ?
O6 H6D 0.8504 . ?
O7 S2 1.399(6) . ?
O8 S2 1.47(10) . ?
O8' S2 1.42(5) . ?
S1 C25 1.698(9) . ?
S1 C20 1.820(8) . ?
S2 C34' 1.66(13) . ?
S2 C24 1.741(10) . ?
S2 C34 1.80(7) . ?
C1 C2 1.522(14) . ?
C2 C4 1.495(11) . ?
C2 H2A 0.9700 . ?
C2 H2B 0.9700 . ?
C3 C4 1.415(12) . ?
C3 C8 1.419(11) . ?
C3 C13 1.452(12) . ?
C4 C5 1.419(12) . ?
C5 C6 1.285(11) . ?
C5 H5 0.9300 . ?
C6 C7 1.439(13) . ?
C7 C12 1.373(12) . ?
C7 C8 1.379(12) . ?
C8 C9 1.416(12) . ?
C9 C10 1.303(11) . ?
C9 H9 0.9300 . ?
C10 C11 1.373(13) . ?
C10 H10 0.9300 . ?
C11 C12 1.394(14) . ?
C11 H11 0.9300 . ?
C12 H12 0.9300 . ?
C13 C20 1.345(12) . ?
C13 C14 1.440(10) . ?
C14 C19 1.379(12) . ?
C14 C15 1.420(13) . ?
C15 C16 1.382(12) . ?
C15 H15 0.9300 . ?
C16 C17 1.356(14) . ?
C16 H16 0.9300 . ?
C17 C18 1.332(14) . ?
C17 H17 0.9300 . ?
C18 C19 1.385(12) . ?
C18 H18 0.9300 . ?
C19 H19 0.9300 . ?
C20 N2 1.400(11) . ?
C21 N2 1.336(11) . ?
C21 H21 0.9300 . ?
N2 C22 1.336(10) . ?
C22 C24 1.322(11) . ?
C22 H22 0.9300 . ?
C25 C30 1.352(11) . ?
C25 C26 1.378(12) . ?
C26 C27 1.337(11) . ?
C26 H26 0.9300 . ?
C27 C28 1.407(12) . ?
C27 H27 0.9300 . ?
C28 C29 1.346(13) . ?
C28 C31 1.452(12) . ?
C29 C30 1.367(12) . ?
C29 H29 0.9300 . ?
C30 H30 0.9300 . ?
C31 H31A 0.9600 . ?
C31 H31B 0.9600 . ?
C31 H31C 0.9600 . ?
C32 C33 1.50(2) . ?
C32 H32A 0.9700 . ?
C32 H32B 0.9700 . ?
C33 H33A 0.9600 . ?
C33 H33B 0.9600 . ?
C33 H33C 0.9600 . ?
C34 C39 1.29(9) . ?
C34 C35 1.38(9) . ?
C35 C36 1.41(3) . ?
C35 H35 0.9300 . ?
C36 C37 1.36(3) . ?
C36 C36 1.81(5) 2_767 ?
C36 H36 0.9300 . ?
C37 C38 1.41(3) . ?
C37 C40 1.57(3) . ?
C38 C39 1.46(3) . ?
C38 H38 0.9300 . ?
C39 H39 0.9300 . ?
C40 H40A 0.9600 . ?
C40 H40B 0.9600 . ?
C40 H40C 0.9600 . ?
C34' C39' 1.34(13) . ?
C34' C35' 1.38(18) . ?
C35' C36' 1.47(3) . ?
C35' H35' 0.9300 . ?
C36' C37' 1.28(3) . ?
C36' H36' 0.9300 . ?
C37' C38' 1.46(3) . ?
C37' C40' 1.55(3) . ?
C37' H37' 0.9800 . ?
C38' C39' 1.38(2) . ?
C38' H38' 0.9300 . ?
C39' H39' 0.9300 . ?
C40' H40D 0.9600 . ?
C40' H40E 0.9600 . ?
C40' H40F 0.9600 . ?

loop_
_geom_torsion_atom_site_label_1
_geom_torsion_atom_site_label_2
_geom_torsion_atom_site_label_3
_geom_torsion_atom_site_label_4
_geom_torsion
_geom_torsion_site_symmetry_1
_geom_torsion_site_symmetry_2
_geom_torsion_site_symmetry_3
_geom_torsion_site_symmetry_4
_geom_torsion_publ_flag
C32 O1 C1 O2 2.1(18) . . . . ?
C32 O1 C1 C2 179.6(11) . . . . ?
O2 C1 C2 C4 119.2(12) . . . . ?
O1 C1 C2 C4 -58.3(12) . . . . ?
C8 C3 C4 C5 -0.5(10) . . . . ?
C13 C3 C4 C5 -177.2(7) . . . . ?
C8 C3 C4 C2 178.2(7) . . . . ?
C13 C3 C4 C2 1.4(11) . . . . ?
C1 C2 C4 C3 -78.5(12) . . . . ?
C1 C2 C4 C5 100.1(10) . . . . ?
C3 C4 C5 C6 -2.3(11) . . . . ?
C2 C4 C5 C6 179.0(7) . . . . ?
C4 C5 C6 O3 -177.6(7) . . . . ?
C4 C5 C6 C7 3.2(12) . . . . ?
C5 C6 C7 C12 179.6(8) . . . . ?
O3 C6 C7 C12 0.4(11) . . . . ?
C5 C6 C7 C8 -1.3(11) . . . . ?
O3 C6 C7 C8 179.5(6) . . . . ?
C12 C7 C8 C9 1.3(11) . . . . ?
C6 C7 C8 C9 -177.9(7) . . . . ?
C12 C7 C8 C3 177.6(7) . . . . ?
C6 C7 C8 C3 -1.6(10) . . . . ?
C4 C3 C8 C7 2.3(10) . . . . ?
C13 C3 C8 C7 178.9(7) . . . . ?
C4 C3 C8 C9 178.6(7) . . . . ?
C13 C3 C8 C9 -4.8(10) . . . . ?
C7 C8 C9 C10 -0.8(11) . . . . ?
C3 C8 C9 C10 -177.3(7) . . . . ?
C8 C9 C10 C11 0.6(13) . . . . ?
C9 C10 C11 C12 -0.7(14) . . . . ?
C8 C7 C12 C11 -1.5(12) . . . . ?
C6 C7 C12 C11 177.7(8) . . . . ?
C10 C11 C12 C7 1.2(14) . . . . ?
C4 C3 C13 C20 -73.7(11) . . . . ?
C8 C3 C13 C20 109.7(9) . . . . ?
C4 C3 C13 C14 104.7(8) . . . . ?
C8 C3 C13 C14 -71.8(10) . . . . ?
C20 C13 C14 C19 146.6(9) . . . . ?
C3 C13 C14 C19 -31.9(11) . . . . ?
C20 C13 C14 C15 -34.3(12) . . . . ?
C3 C13 C14 C15 147.2(9) . . . . ?
C19 C14 C15 C16 0.6(14) . . . . ?
C13 C14 C15 C16 -178.5(9) . . . . ?
C14 C15 C16 C17 -5.0(17) . . . . ?
C15 C16 C17 C18 9(2) . . . . ?
C16 C17 C18 C19 -9.0(19) . . . . ?
C15 C14 C19 C18 -0.4(13) . . . . ?
C13 C14 C19 C18 178.8(8) . . . . ?
C17 C18 C19 C14 4.6(16) . . . . ?
C14 C13 C20 N2 -14.8(14) . . . . ?
C3 C13 C20 N2 163.6(8) . . . . ?
C14 C13 C20 S1 174.0(6) . . . . ?
C3 C13 C20 S1 -7.6(13) . . . . ?
O4 S1 C20 C13 -145.2(8) . . . . ?
O5 S1 C20 C13 90.1(9) . . . . ?
C25 S1 C20 C13 -30.7(10) . . . . ?
O4 S1 C20 N2 42.4(7) . . . . ?
O5 S1 C20 N2 -82.3(6) . . . . ?
C25 S1 C20 N2 156.9(6) . . . . ?
C24 N1 C21 N2 -4.1(12) . . . . ?
N1 C21 N2 C22 2.1(11) . . . . ?
N1 C21 N2 C20 -178.8(8) . . . . ?
C13 C20 N2 C21 -64.9(12) . . . . ?
S1 C20 N2 C21 107.6(8) . . . . ?
C13 C20 N2 C22 114.0(10) . . . . ?
S1 C20 N2 C22 -73.5(8) . . . . ?
C21 N2 C22 C24 0.7(9) . . . . ?
C20 N2 C22 C24 -178.3(7) . . . . ?
C21 N1 C24 C22 4.6(12) . . . . ?
C21 N1 C24 S2 -179.6(7) . . . . ?
N2 C22 C24 N1 -3.4(10) . . . . ?
N2 C22 C24 S2 -178.9(6) . . . . ?
O7 S2 C24 N1 172.1(8) . . . . ?
O8' S2 C24 N1 -65(2) . . . . ?
O8 S2 C24 N1 47(5) . . . . ?
C34' S2 C24 N1 55(7) . . . . ?
C34 S2 C24 N1 -62(3) . . . . ?
O7 S2 C24 C22 -12.8(10) . . . . ?
O8' S2 C24 C22 110(2) . . . . ?
O8 S2 C24 C22 -138(5) . . . . ?
C34' S2 C24 C22 -130(7) . . . . ?
C34 S2 C24 C22 113(3) . . . . ?
O4 S1 C25 C30 39.1(7) . . . . ?
O5 S1 C25 C30 169.2(6) . . . . ?
C20 S1 C25 C30 -71.7(7) . . . . ?
O4 S1 C25 C26 -137.1(6) . . . . ?
O5 S1 C25 C26 -7.0(7) . . . . ?
C20 S1 C25 C26 112.0(7) . . . . ?
C30 C25 C26 C27 1.8(11) . . . . ?
S1 C25 C26 C27 178.1(6) . . . . ?
C25 C26 C27 C28 -0.6(12) . . . . ?
C26 C27 C28 C29 -0.9(12) . . . . ?
C26 C27 C28 C31 177.1(7) . . . . ?
C27 C28 C29 C30 1.2(12) . . . . ?
C31 C28 C29 C30 -176.8(8) . . . . ?
C26 C25 C30 C29 -1.5(11) . . . . ?
S1 C25 C30 C29 -177.9(6) . . . . ?
C28 C29 C30 C25 0.0(13) . . . . ?
C1 O1 C32 C33 -165.7(13) . . . . ?
O7 S2 C34 C39 -144(5) . . . . ?
O8' S2 C34 C39 -85(19) . . . . ?
O8 S2 C34 C39 -10(7) . . . . ?
C34' S2 C34 C39 1(9) . . . . ?
C24 S2 C34 C39 103(6) . . . . ?
O7 S2 C34 C35 32(6) . . . . ?
O8' S2 C34 C35 91(19) . . . . ?
O8 S2 C34 C35 165(5) . . . . ?
C34' S2 C34 C35 177(7) . . . . ?
C24 S2 C34 C35 -81(5) . . . . ?
C39 C34 C35 C36 -1(9) . . . . ?
S2 C34 C35 C36 -176(3) . . . . ?
C34 C35 C36 C37 -5(5) . . . . ?
C34 C35 C36 C36 -135(4) . . . 2_767 ?
C35 C36 C37 C38 -3(4) . . . . ?
C36 C36 C37 C38 136(2) 2_767 . . . ?
C35 C36 C37 C40 -172(2) . . . . ?
C36 C36 C37 C40 -33(3) 2_767 . . . ?
C36 C37 C38 C39 15(3) . . . . ?
C40 C37 C38 C39 -175(2) . . . . ?
C35 C34 C39 C38 14(9) . . . . ?
S2 C34 C39 C38 -172(3) . . . . ?
C37 C38 C39 C34 -20(5) . . . . ?
O7 S2 C34' C39' -41(14) . . . . ?
O8' S2 C34' C39' -171(11) . . . . ?
O8 S2 C34' C39' -139(54) . . . . ?
C24 S2 C34' C39' 69(13) . . . . ?
C34 S2 C34' C39' 171(11) . . . . ?
O7 S2 C34' C35' 137(9) . . . . ?
O8' S2 C34' C35' 7(13) . . . . ?
O8 S2 C34' C35' 40(34) . . . . ?
C24 S2 C34' C35' -113(10) . . . . ?
C34 S2 C34' C35' -10(13) . . . . ?
C39' C34' C35' C36' -4(16) . . . . ?
S2 C34' C35' C36' 177(6) . . . . ?
C34' C35' C36' C37' -2(9) . . . . ?
C35' C36' C37' C38' 9(3) . . . . ?
C35' C36' C37' C40' 172(2) . . . . ?
C36' C37' C38' C39' -11(3) . . . . ?
C40' C37' C38' C39' -176.1(19) . . . . ?
C35' C34' C39' C38' 3(16) . . . . ?
S2 C34' C39' C38' -179(8) . . . . ?
C37' C38' C39' C34' 4(9) . . . . ?
